data_1100765
loop_
_publ_author_name
'Mian Ji'
'Boumahdi Benkmil'
'Heinrich Vahrenkamp'

_publ_section_title
;
 Zinc-Thiolate Complexes of the Bis(pyrazolyl)(thioimidazolyl)hydroborate
 Tripods for the Modeling of Thiolate Alkylating Enzymes
;
_journal_issue 10
_journal_name_full 'Inorganic Chemistry'
_journal_page_first 3518
_journal_page_last 3523
_journal_paper_doi 10.1021/ic0484147
_journal_volume 44
_journal_year 2005
_chemical_formula_sum 'C20 H25 B N6 S2 Zn'
_chemical_formula_weight 489.76
_space_group_IT_number 19
_symmetry_cell_setting orthorhombic
_symmetry_space_group_name_Hall 'P 2ac 2ab'
_symmetry_space_group_name_H-M 'P 21 21 21'
_atom_sites_solution_hydrogens geom
_atom_sites_solution_primary direct
_atom_sites_solution_secondary difmap
_audit_creation_method SHELXL-97
_cell_angle_alpha 90.00
_cell_angle_beta 90.00
_cell_angle_gamma 90.00
_cell_formula_units_Z 4
_cell_length_a 9.392(4)
_cell_length_b 12.838(5)
_cell_length_c 19.134(8)
_cell_measurement_temperature 230(2)
_cell_volume 2307.1(16)
_computing_cell_refinement 'Bruker SMART'
_computing_data_collection 'Bruker SMART'
_computing_data_reduction 'Bruker SHELXTL'
_computing_molecular_graphics 'Bruker SHELXTL'
_computing_publication_material 'Bruker SHELXTL'
_computing_structure_refinement 'SHELXL-97 (Sheldrick, 1997)'
_computing_structure_solution 'SHELXS-97 (Sheldrick, 1990)'
_diffrn_ambient_temperature 230(2)
_diffrn_measured_fraction_theta_full 0.950
_diffrn_measured_fraction_theta_max 0.950
_diffrn_measurement_device_type 'CCD area detector'
_diffrn_measurement_method 'phi and omega scans'
_diffrn_radiation_monochromator graphite
_diffrn_radiation_source 'fine-focus sealed tube'
_diffrn_radiation_type MoK\a
_diffrn_radiation_wavelength 0.71073
_diffrn_reflns_av_R_equivalents 0.0538
_diffrn_reflns_av_sigmaI/netI 0.0411
_diffrn_reflns_limit_h_max 12
_diffrn_reflns_limit_h_min -12
_diffrn_reflns_limit_k_max 16
_diffrn_reflns_limit_k_min -17
_diffrn_reflns_limit_l_max 25
_diffrn_reflns_limit_l_min -24
_diffrn_reflns_number 19702
_diffrn_reflns_theta_full 28.81
_diffrn_reflns_theta_max 28.81
_diffrn_reflns_theta_min 1.91
_exptl_absorpt_coefficient_mu 1.265
_exptl_absorpt_correction_type none
_exptl_crystal_colour colorless
_exptl_crystal_density_diffrn 1.410
_exptl_crystal_density_method 'not measured'
_exptl_crystal_description needles
_exptl_crystal_F_000 1016
_exptl_crystal_size_max 0.15
_exptl_crystal_size_mid 0.27
_exptl_crystal_size_min 0.32
_refine_diff_density_max 0.531
_refine_diff_density_min -0.368
_refine_diff_density_rms 0.057
_refine_ls_abs_structure_details 'Flack H D (1983), Acta Cryst. A39, 876-881'
_refine_ls_abs_structure_Flack -0.020(10)
_refine_ls_extinction_method none
_refine_ls_goodness_of_fit_ref 1.067
_refine_ls_hydrogen_treatment mixed
_refine_ls_matrix_type full
_refine_ls_number_parameters 275
_refine_ls_number_reflns 5559
_refine_ls_number_restraints 0
_refine_ls_restrained_S_all 1.067
_refine_ls_R_factor_all 0.0451
_refine_ls_R_factor_gt 0.0333
_refine_ls_shift/su_max 0.001
_refine_ls_shift/su_mean 0.000
_refine_ls_structure_factor_coef Fsqd
_refine_ls_weighting_details 'calc w=1/[\s^2^(Fo^2^)+(0.0315P)^2^+0.3873P] where P=(Fo^2^+2Fc^2^)/3'
_refine_ls_weighting_scheme calc
_refine_ls_wR_factor_gt 0.0719
_refine_ls_wR_factor_ref 0.0777
_reflns_number_gt 4629
_reflns_number_total 5559
_reflns_threshold_expression >2sigma(I)
_cod_data_source_file ic0484147si20041111_081517_2.cif
_cod_data_source_block jiwm
_cod_depositor_comments
;
The following automatic conversions were performed:
'_symmetry_cell_setting' value 'Orthorhombic' changed to 'orthorhombic'
according to '/home/saulius/struct/CIF-dictionaries/cif_core.dic'
dictionary named 'cif_core.dic' version 2.4.1 from 2010-06-29.

Automatic conversion script
Id: cif_fix_enum 1527 2010-12-29 10:47:43Z saulius 
;
_cod_original_cell_volume 2307.2(17)
_cod_database_code 1100765

loop_
_symmetry_equiv_pos_as_xyz
'x, y, z'
'-x+1/2, -y, z+1/2'
'-x, y+1/2, -z+1/2'
'x+1/2, -y+1/2, -z'

loop_
_atom_site_label
_atom_site_type_symbol
_atom_site_fract_x
_atom_site_fract_y
_atom_site_fract_z
_atom_site_U_iso_or_equiv
_atom_site_adp_type
_atom_site_occupancy
_atom_site_symmetry_multiplicity
_atom_site_calc_flag
_atom_site_refinement_flags
_atom_site_disorder_assembly
_atom_site_disorder_group
Zn1 Zn 0.26979(3) 0.32479(2) 0.254186(14) 0.03516(8) Uani 1 1 d . . .
S1 S 0.35353(7) 0.34010(5) 0.36836(3) 0.03847(15) Uani 1 1 d . . .
S2 S 0.05406(8) 0.25187(8) 0.25761(4) 0.0681(3) Uani 1 1 d . . .
N1 N 0.6091(2) 0.40409(15) 0.31099(11) 0.0323(5) Uani 1 1 d . . .
N2 N 0.6072(2) 0.39801(17) 0.42598(11) 0.0393(5) Uani 1 1 d . . .
N6 N 0.4246(2) 0.25525(15) 0.19850(11) 0.0339(5) Uani 1 1 d . . .
C7 C 0.5270(3) 0.38351(18) 0.36713(13) 0.0327(5) Uani 1 1 d . . .
N5 N 0.5541(2) 0.30161(15) 0.19835(10) 0.0324(5) Uani 1 1 d . . .
C10 C 0.2539(4) 0.5484(2) 0.18988(13) 0.0473(7) Uani 1 1 d . . .
H10A H 0.1544 0.5554 0.1877 0.057 Uiso 1 1 calc R . .
N4 N 0.3217(2) 0.46558(17) 0.21455(11) 0.0383(5) Uani 1 1 d . . .
N3 N 0.4634(2) 0.48606(15) 0.20945(11) 0.0352(5) Uani 1 1 d . . .
C11 C 0.6461(3) 0.2409(2) 0.16415(14) 0.0437(6) Uani 1 1 d . . .
H11A H 0.7429 0.2561 0.1569 0.052 Uiso 1 1 calc R . .
C9 C 0.3498(4) 0.6224(2) 0.16795(15) 0.0539(8) Uani 1 1 d . . .
H9A H 0.3292 0.6878 0.1483 0.065 Uiso 1 1 calc R . .
C13 C 0.4381(3) 0.1666(2) 0.16378(13) 0.0443(6) Uani 1 1 d . . .
H13A H 0.3639 0.1191 0.1554 0.053 Uiso 1 1 calc R . .
C14 C 0.0309(3) 0.2038(3) 0.17126(14) 0.0459(7) Uani 1 1 d . . .
C6 C 0.7432(3) 0.4285(2) 0.33536(15) 0.0421(6) Uani 1 1 d . . .
H6A H 0.8223 0.4448 0.3074 0.050 Uiso 1 1 calc R . .
C5 C 0.7426(3) 0.4252(2) 0.40525(15) 0.0465(7) Uani 1 1 d . . .
H5A H 0.8203 0.4390 0.4348 0.056 Uiso 1 1 calc R . .
C8 C 0.4812(4) 0.5812(2) 0.18067(14) 0.0459(7) Uani 1 1 d . . .
H8A H 0.5689 0.6135 0.1711 0.055 Uiso 1 1 calc R . .
C12 C 0.5781(3) 0.1540(2) 0.14152(14) 0.0500(7) Uani 1 1 d . . .
H12A H 0.6170 0.0979 0.1164 0.060 Uiso 1 1 calc R . .
C17 C -0.0267(4) 0.1296(3) 0.03624(16) 0.0529(8) Uani 1 1 d . . .
C19 C -0.0307(3) 0.1087(2) 0.16052(16) 0.0465(7) Uani 1 1 d . . .
H19A H -0.0539 0.0670 0.1992 0.056 Uiso 1 1 calc R . .
C4 C 0.5622(3) 0.3854(3) 0.50118(14) 0.0501(7) Uani 1 1 d . . .
B1 B 0.5817(3) 0.4097(2) 0.22964(15) 0.0335(6) Uani 1 1 d . . .
C18 C -0.0593(3) 0.0729(2) 0.09423(17) 0.0497(7) Uani 1 1 d . . .
H18A H -0.1026 0.0074 0.0888 0.060 Uiso 1 1 calc R . .
C2 C 0.6849(4) 0.4210(3) 0.54827(17) 0.0715(11) Uani 1 1 d . . .
H2A H 0.7051 0.4939 0.5395 0.107 Uiso 1 1 calc R . .
H2B H 0.7690 0.3798 0.5383 0.107 Uiso 1 1 calc R . .
H2C H 0.6582 0.4119 0.5969 0.107 Uiso 1 1 calc R . .
C20 C -0.0591(5) 0.0908(3) -0.03617(18) 0.0821(12) Uani 1 1 d . . .
H20A H -0.1047 0.0232 -0.0333 0.123 Uiso 1 1 calc R . .
H20B H 0.0287 0.0848 -0.0625 0.123 Uiso 1 1 calc R . .
H20C H -0.1223 0.1395 -0.0594 0.123 Uiso 1 1 calc R . .
C16 C 0.0386(5) 0.2237(3) 0.04672(16) 0.0742(12) Uani 1 1 d . . .
H16A H 0.0648 0.2639 0.0077 0.089 Uiso 1 1 calc R . .
C1 C 0.4352(4) 0.4551(3) 0.51536(17) 0.0719(10) Uani 1 1 d . . .
H1A H 0.3562 0.4340 0.4859 0.108 Uiso 1 1 calc R . .
H1B H 0.4603 0.5268 0.5052 0.108 Uiso 1 1 calc R . .
H1C H 0.4078 0.4490 0.5641 0.108 Uiso 1 1 calc R . .
C15 C 0.0673(4) 0.2615(3) 0.11307(16) 0.0701(11) Uani 1 1 d . . .
H15A H 0.1116 0.3266 0.1185 0.084 Uiso 1 1 calc R . .
C3 C 0.5327(5) 0.2711(3) 0.51534(18) 0.0730(11) Uani 1 1 d . . .
H3A H 0.4554 0.2476 0.4856 0.110 Uiso 1 1 calc R . .
H3D H 0.5062 0.2621 0.5640 0.110 Uiso 1 1 calc R . .
H3B H 0.6175 0.2306 0.5055 0.110 Uiso 1 1 calc R . .
H1 H 0.678(3) 0.436(2) 0.2060(14) 0.040(8) Uiso 1 1 d . . .

loop_
_atom_site_aniso_label
_atom_site_aniso_U_11
_atom_site_aniso_U_22
_atom_site_aniso_U_33
_atom_site_aniso_U_23
_atom_site_aniso_U_13
_atom_site_aniso_U_12
Zn1 0.03323(13) 0.04149(15) 0.03077(14) 0.00052(14) 0.00092(12) -0.00308(11)
S1 0.0376(3) 0.0497(4) 0.0282(3) 0.0009(3) 0.0011(2) -0.0051(3)
S2 0.0451(4) 0.1224(8) 0.0369(4) -0.0072(5) 0.0048(4) -0.0328(4)
N1 0.0330(11) 0.0304(10) 0.0334(11) -0.0045(9) -0.0011(9) 0.0005(9)
N2 0.0417(12) 0.0428(12) 0.0335(11) -0.0043(10) -0.0065(10) 0.0042(10)
N6 0.0424(12) 0.0272(10) 0.0323(11) -0.0026(9) 0.0022(9) -0.0022(9)
C7 0.0408(13) 0.0268(12) 0.0306(12) -0.0034(10) -0.0023(11) 0.0039(10)
N5 0.0364(11) 0.0302(11) 0.0306(10) -0.0030(8) 0.0047(9) 0.0032(9)
C10 0.0643(19) 0.0504(16) 0.0273(12) -0.0017(11) -0.0038(13) 0.0218(16)
N4 0.0481(13) 0.0368(11) 0.0299(11) 0.0020(9) 0.0045(9) 0.0077(10)
N3 0.0500(13) 0.0264(11) 0.0290(11) -0.0004(8) 0.0011(10) -0.0032(9)
C11 0.0458(15) 0.0456(16) 0.0397(14) -0.0014(13) 0.0063(12) 0.0137(13)
C9 0.096(3) 0.0311(14) 0.0347(15) 0.0023(12) -0.0095(16) 0.0103(17)
C13 0.0680(18) 0.0304(13) 0.0346(13) -0.0023(12) -0.0012(13) -0.0039(14)
C14 0.0335(13) 0.072(2) 0.0318(14) 0.0028(13) -0.0013(11) -0.0058(13)
C6 0.0345(14) 0.0425(14) 0.0492(15) -0.0029(12) -0.0012(12) -0.0011(12)
C5 0.0379(15) 0.0526(16) 0.0491(16) -0.0076(13) -0.0106(13) 0.0015(13)
C8 0.075(2) 0.0303(14) 0.0330(15) -0.0009(11) -0.0029(14) -0.0122(14)
C12 0.073(2) 0.0371(15) 0.0394(15) -0.0069(12) 0.0091(15) 0.0141(14)
C17 0.0562(18) 0.0599(19) 0.0426(16) 0.0031(15) -0.0079(15) -0.0088(16)
C19 0.0430(15) 0.0521(17) 0.0446(16) 0.0090(14) 0.0099(13) -0.0008(14)
C4 0.0551(18) 0.066(2) 0.0291(14) -0.0027(13) -0.0085(13) 0.0065(16)
B1 0.0342(14) 0.0330(14) 0.0334(15) -0.0029(11) 0.0050(11) -0.0040(11)
C18 0.0474(16) 0.0452(16) 0.0566(19) -0.0050(14) 0.0093(15) -0.0035(13)
C2 0.074(2) 0.101(3) 0.0395(17) -0.0082(18) -0.0193(16) 0.001(2)
C20 0.105(3) 0.092(3) 0.049(2) -0.0099(19) -0.011(2) -0.026(2)
C16 0.112(3) 0.075(2) 0.0360(17) 0.0156(16) -0.0145(19) -0.036(2)
C1 0.076(2) 0.104(3) 0.0358(17) -0.0167(18) 0.0000(17) 0.024(2)
C15 0.096(3) 0.071(2) 0.0435(18) 0.0109(16) -0.0169(18) -0.042(2)
C3 0.098(3) 0.077(2) 0.0444(19) 0.0176(18) -0.0114(19) -0.007(2)

loop_
_atom_type_symbol
_atom_type_description
_atom_type_scat_dispersion_real
_atom_type_scat_dispersion_imag
_atom_type_scat_source
C C 0.0033 0.0016 'International Tables Vol C Tables 4.2.6.8 and 6.1.1.4'
H H 0.0000 0.0000 'International Tables Vol C Tables 4.2.6.8 and 6.1.1.4'
B B 0.0013 0.0007 'International Tables Vol C Tables 4.2.6.8 and 6.1.1.4'
N N 0.0061 0.0033 'International Tables Vol C Tables 4.2.6.8 and 6.1.1.4'
S S 0.1246 0.1234 'International Tables Vol C Tables 4.2.6.8 and 6.1.1.4'
Zn Zn 0.2839 1.4301 'International Tables Vol C Tables 4.2.6.8 and 6.1.1.4'

loop_
_geom_angle_atom_site_label_1
_geom_angle_atom_site_label_2
_geom_angle_atom_site_label_3
_geom_angle
_geom_angle_site_symmetry_1
_geom_angle_site_symmetry_3
_geom_angle_publ_flag
N6 Zn1 N4 91.37(8) . . ?
N6 Zn1 S2 119.03(7) . . ?
N4 Zn1 S2 127.24(7) . . ?
N6 Zn1 S1 106.86(7) . . ?
N4 Zn1 S1 101.25(7) . . ?
S2 Zn1 S1 108.31(3) . . ?
C7 S1 Zn1 109.50(9) . . ?
C14 S2 Zn1 103.25(9) . . ?
C7 N1 C6 107.3(2) . . ?
C7 N1 B1 134.5(2) . . ?
C6 N1 B1 118.2(2) . . ?
C7 N2 C5 107.8(2) . . ?
C7 N2 C4 128.1(2) . . ?
C5 N2 C4 124.1(2) . . ?
C13 N6 N5 106.9(2) . . ?
C13 N6 Zn1 135.76(19) . . ?
N5 N6 Zn1 117.08(14) . . ?
N1 C7 N2 108.3(2) . . ?
N1 C7 S1 127.98(19) . . ?
N2 C7 S1 123.64(19) . . ?
C11 N5 N6 109.0(2) . . ?
C11 N5 B1 127.6(2) . . ?
N6 N5 B1 123.28(19) . . ?
N4 C10 C9 110.4(3) . . ?
C10 N4 N3 106.8(2) . . ?
C10 N4 Zn1 137.3(2) . . ?
N3 N4 Zn1 115.85(16) . . ?
C8 N3 N4 109.0(2) . . ?
C8 N3 B1 126.3(2) . . ?
N4 N3 B1 124.6(2) . . ?
N5 C11 C12 109.4(3) . . ?
C8 C9 C10 105.6(2) . . ?
N6 C13 C12 110.1(3) . . ?
C19 C14 C15 117.6(3) . . ?
C19 C14 S2 120.1(2) . . ?
C15 C14 S2 122.2(2) . . ?
C5 C6 N1 109.1(3) . . ?
C6 C5 N2 107.4(2) . . ?
N3 C8 C9 108.2(3) . . ?
C11 C12 C13 104.6(2) . . ?
C18 C17 C16 116.9(3) . . ?
C18 C17 C20 121.9(3) . . ?
C16 C17 C20 121.2(3) . . ?
C14 C19 C18 121.3(3) . . ?
N2 C4 C1 109.1(2) . . ?
N2 C4 C3 109.0(2) . . ?
C1 C4 C3 113.3(3) . . ?
N2 C4 C2 108.5(3) . . ?
C1 C4 C2 108.1(3) . . ?
C3 C4 C2 108.7(3) . . ?
N3 B1 N5 111.0(2) . . ?
N3 B1 N1 113.4(2) . . ?
N5 B1 N1 111.8(2) . . ?
C17 C18 C19 121.9(3) . . ?
C17 C16 C15 122.0(3) . . ?
C14 C15 C16 120.3(3) . . ?

loop_
_geom_bond_atom_site_label_1
_geom_bond_atom_site_label_2
_geom_bond_distance
_geom_bond_site_symmetry_2
_geom_bond_publ_flag
Zn1 N6 2.011(2) . ?
Zn1 N4 2.020(2) . ?
Zn1 S2 2.2330(11) . ?
Zn1 S1 2.3302(11) . ?
S1 C7 1.722(3) . ?
S2 C14 1.777(3) . ?
N1 C7 1.348(3) . ?
N1 C6 1.379(3) . ?
N1 B1 1.580(4) . ?
N2 C7 1.367(3) . ?
N2 C5 1.377(4) . ?
N2 C4 1.509(4) . ?
N6 C13 1.324(3) . ?
N6 N5 1.354(3) . ?
N5 C11 1.334(3) . ?
N5 B1 1.534(3) . ?
C10 N4 1.326(3) . ?
C10 C9 1.376(4) . ?
N4 N3 1.360(3) . ?
N3 C8 1.350(3) . ?
N3 B1 1.531(4) . ?
C11 C12 1.356(4) . ?
C9 C8 1.364(5) . ?
C13 C12 1.392(4) . ?
C14 C19 1.366(4) . ?
C14 C15 1.380(4) . ?
C6 C5 1.338(4) . ?
C17 C18 1.362(4) . ?
C17 C16 1.370(5) . ?
C17 C20 1.503(4) . ?
C19 C18 1.376(4) . ?
C4 C1 1.516(5) . ?
C4 C3 1.517(5) . ?
C4 C2 1.533(4) . ?
C16 C15 1.385(4) . ?
